data_1576232
loop_
_publ_author_name
'Wang, Yini'
'Li, Xiaoli'
'Peng, Chengxing'
'Chen, Yu'
'Lu, Xi'
'Zhu, Yuhang'
'Yu, Peiyuan'
'Zhong, Guofu'
'Zhang, Jian'

_publ_section_title
;
 Chelation-assisted multiple and relay C--H functionalization of
 unactivated aliphatic E-alkenes
;
_journal_name_full 'Chemical Science'
_journal_paper_doi 10.1039/D5SC07408H
_journal_year 2025
_chemical_formula_moiety 'C37 H63 N3 O Si2'
_chemical_formula_sum 'C37 H63 N3 O Si2'
_chemical_formula_weight 622.08
_space_group_crystal_system orthorhombic
_space_group_IT_number 61
_space_group_name_Hall '-P 2ac 2ab'
_space_group_name_H-M_alt 'P b c a'
_atom_sites_solution_hydrogens geom
_atom_sites_solution_primary dual
_audit_creation_date 2024-05-29
_audit_creation_method
;
Olex2 1.5
(compiled 2022.04.07 svn.rca3783a0 for OlexSys, GUI svn.r6498)
;
_audit_update_record
;
2025-01-26 deposited with the CCDC.	2025-10-24 downloaded from the CCDC.
;
_cell_angle_alpha 90
_cell_angle_beta 90
_cell_angle_gamma 90
_cell_formula_units_Z 8
_cell_length_a 11.1747(7)
_cell_length_b 21.3153(13)
_cell_length_c 33.4672(19)
_cell_measurement_reflns_used 9007
_cell_measurement_temperature 170.00
_cell_measurement_theta_max 60.569
_cell_measurement_theta_min 3.787
_cell_volume 7971.6(8)
_computing_cell_refinement 'SAINT V8.40B (Bruker Nano, Inc., 2019)'
_computing_data_collection 'Bruker Instrument Service vV6.2.14'
_computing_data_reduction 'SAINT V8.40B (Bruker Nano, Inc., 2019)'
_computing_molecular_graphics 'Olex2 1.5 (Dolomanov et al., 2009)'
_computing_publication_material 'Olex2 1.5 (Dolomanov et al., 2009)'
_computing_structure_refinement 'SHELXL 2019/2 (Sheldrick, 2015)'
_computing_structure_solution 'SHELXT 2018/2 (Sheldrick, 2018)'
_diffrn_ambient_temperature 170.00
_diffrn_measured_fraction_theta_full 0.995
_diffrn_measured_fraction_theta_max 0.993
_diffrn_measurement_device_type 'zju Bruker D8 Venture'
_diffrn_measurement_method '\w and \f scans'
_diffrn_radiation_type GaK\a
_diffrn_radiation_wavelength 1.34139
_diffrn_reflns_av_R_equivalents 0.0856
_diffrn_reflns_av_unetI/netI 0.0343
_diffrn_reflns_Laue_measured_fraction_full 0.995
_diffrn_reflns_Laue_measured_fraction_max 0.993
_diffrn_reflns_limit_h_max 14
_diffrn_reflns_limit_h_min -14
_diffrn_reflns_limit_k_max 27
_diffrn_reflns_limit_k_min -27
_diffrn_reflns_limit_l_max 43
_diffrn_reflns_limit_l_min -43
_diffrn_reflns_number 221069
_diffrn_reflns_point_group_measured_fraction_full 0.995
_diffrn_reflns_point_group_measured_fraction_max 0.993
_diffrn_reflns_theta_full 53.594
_diffrn_reflns_theta_max 61.045
_diffrn_reflns_theta_min 3.608
_diffrn_source_current 3.57
_diffrn_source_power 0.24957869999999996
_diffrn_source_voltage 69.91
_exptl_absorpt_coefficient_mu 0.659
_exptl_absorpt_correction_T_max 0.7519
_exptl_absorpt_correction_T_min 0.6739
_exptl_absorpt_correction_type multi-scan
_exptl_absorpt_process_details
;
SADABS-2016/2 (Bruker,2016/2) was used for absorption correction.
wR2(int) was 0.1338 before and 0.0731 after correction.
The Ratio of minimum to maximum transmission is 0.8963.
The \l/2 correction factor is Not present.
;
_exptl_crystal_colour colourless
_exptl_crystal_colour_primary colourless
_exptl_crystal_density_diffrn 1.037
_exptl_crystal_description needle
_exptl_crystal_F_000 2736
_exptl_crystal_size_max 0.08
_exptl_crystal_size_mid 0.06
_exptl_crystal_size_min 0.04
_refine_diff_density_max 0.577
_refine_diff_density_min -0.373
_refine_diff_density_rms 0.049
_refine_ls_extinction_method none
_refine_ls_goodness_of_fit_ref 1.021
_refine_ls_hydrogen_treatment constr
_refine_ls_matrix_type full
_refine_ls_number_parameters 470
_refine_ls_number_reflns 9207
_refine_ls_number_restraints 274
_refine_ls_restrained_S_all 1.241
_refine_ls_R_factor_all 0.0910
_refine_ls_R_factor_gt 0.0713
_refine_ls_shift/su_max 0.001
_refine_ls_shift/su_mean 0.000
_refine_ls_structure_factor_coef Fsqd
_refine_ls_weighting_details 'w=1/[\s^2^(Fo^2^)+(0.0911P)^2^+6.5450P] where P=(Fo^2^+2Fc^2^)/3'
_refine_ls_weighting_scheme calc
_refine_ls_wR_factor_gt 0.1847
_refine_ls_wR_factor_ref 0.1982
_reflns_Friedel_coverage 0.000
_reflns_number_gt 7109
_reflns_number_total 9207
_reflns_threshold_expression 'I > 2\s(I)'
_cod_data_source_file d5sc07408h3.cif
_cod_data_source_block 240523_zc_30si
_cod_database_code 1576232
_shelx_shelxl_version_number 2019/2
_shelx_space_group_comment
;
The symmetry employed for this shelxl refinement is uniquely defined
by the following loop, which should always be used as a source of
symmetry information in preference to the above space-group names.
They are only intended as comments.
;
_shelx_estimated_absorpt_t_max 0.974
_shelx_estimated_absorpt_t_min 0.949
_olex2_refinement_description
;
1. Fixed Uiso
 At 1.2 times of:
  All C(H) groups, All C(H,H) groups, All C(H,H,H,H) groups, All N(H) groups
 At 1.5 times of:
  All C(H,H,H) groups
2. Restrained distances
 C7-C8 \\sim C7-C8A
 with sigma of 0.02
 C21-C8 \\sim C21-C8A
 with sigma of 0.04
 C9-C8 \\sim C9-C8A
 with sigma of 0.02
 C32-C20 \\sim C32-C20A
 with sigma of 0.02
 C9-C20 \\sim C9-C20A
 with sigma of 0.04
 C21-C20 \\sim C21-C20A
 with sigma of 0.02
 C20-C8 \\sim C20A-C8A
 with sigma of 0.02
 C7-C20 \\sim C7-C20A
 with sigma of 0.04
 C32-C8 \\sim C32-C8A
 with sigma of 0.04
 Si2-C28 \\sim Si2-C28A
 with sigma of 0.04
 C26-C28 \\sim C26A-C28A
 with sigma of 0.02
 Si2-C27 \\sim Si2-C27A
 with sigma of 0.04
 C27-C28 \\sim C27A-C28A
 with sigma of 0.04
 Si2-C26 \\sim Si2-C26A
 with sigma of 0.02
 C27-C26 \\sim C27A-C26A
 with sigma of 0.02
 C34-C36 \\sim C34A-C36A
 with sigma of 0.04
 C33-C34 \\sim C33-C34A
 with sigma of 0.02
 C35-C37 \\sim C35A-C37A
 with sigma of 0.04
 C34-C35 \\sim C34A-C35A
 with sigma of 0.02
 C33-C35 \\sim C33-C35A
 with sigma of 0.04
 C35-C36 \\sim C35A-C36A
 with sigma of 0.02
 C36-C37 \\sim C36A-C37A
 with sigma of 0.02
3. Uiso/Uaniso restraints and constraints
C7 \\sim C8 \\sim C8A \\sim C20 \\sim C20A: within 2A with sigma of 0.02 and
sigma for terminal atoms of 0.04 within 2A
Si2 \\sim C26 \\sim C26A \\sim C27 \\sim C27A \\sim C28 \\sim C28A: within 2A
with sigma of 0.02 and sigma for terminal atoms of 0.04 within 2A
C32 \\sim C33 \\sim C34 \\sim C34A \\sim C35 \\sim C35A \\sim C36 \\sim C36A
\\sim C37 \\sim C37A: within 2A with sigma of 0.02 and sigma for terminal atoms
of 0.04 within 2A
Uanis(C20) = Uanis(C20A)
Uanis(C8) = Uanis(C8A)
4. Others
 Sof(H7BC)=Sof(H7BD)=Sof(C8A)=Sof(C20A)=Sof(H32C)=Sof(H32D)=1-FVAR(1)
 Sof(H7AA)=Sof(H7AB)=Sof(C8)=Sof(C20)=Sof(H32A)=Sof(H32B)=FVAR(1)
 Sof(C26A)=Sof(H26A)=Sof(C27A)=Sof(H27D)=Sof(H27E)=Sof(H27F)=Sof(C28A)=
 Sof(H28D)=Sof(H28E)=Sof(H28F)=1-FVAR(2)
 Sof(C26)=Sof(H26)=Sof(C27)=Sof(H27A)=Sof(H27B)=Sof(H27C)=Sof(C28)=Sof(H28A)=
 Sof(H28B)=Sof(H28C)=FVAR(2)
 Sof(H33C)=Sof(H33D)=Sof(C34A)=Sof(H34C)=Sof(H34D)=Sof(C35A)=Sof(H35C)=
 Sof(H35D)=Sof(C36A)=Sof(H36C)=Sof(H36D)=Sof(C37A)=Sof(H37D)=Sof(H37E)=
 Sof(H37F)=1-FVAR(3)
 Sof(H33A)=Sof(H33B)=Sof(C34)=Sof(H34A)=Sof(H34B)=Sof(C35)=Sof(H35A)=Sof(H35B)=
 Sof(C36)=Sof(H36A)=Sof(H36B)=Sof(C37)=Sof(H37A)=Sof(H37B)=Sof(H37C)=FVAR(3)
 Fixed X: C8A(0.405479) C20A(0.294499)
 Fixed Y: C8A(0.24795) C20A(0.25572)
 Fixed Z: C8A(0.628541) C20A(0.61761)
5.a Ternary CH refined with riding coordinates:
 C11(H11), C14(H14), C17(H17), C23(H23), C26(H26), C26A(H26A), C29(H29)
5.b Secondary CH2 refined with riding coordinates:
 C6(H6A,H6B), C7(H7AA,H7AB), C7(H7BC,H7BD), C32(H32A,H32B), C32(H32C,H32D),
 C33(H33A,H33B), C33(H33C,H33D), C34(H34A,H34B), C34A(H34C,H34D), C35(H35A,
 H35B), C35A(H35C,H35D), C36(H36A,H36B), C36A(H36C,H36D)
5.c Aromatic/amide H refined with riding coordinates:
 C1(H1), C2(H2), N3(H3), C3(H3A)
5.d Idealised Me refined as rotating group:
 C12(H12A,H12B,H12C), C13(H13A,H13B,H13C), C15(H15A,H15B,H15C), C16(H16A,H16B,
 H16C), C18(H18A,H18B,H18C), C19(H19A,H19B,H19C), C24(H24A,H24B,H24C), C25(H25A,
 H25B,H25C), C27(H27A,H27B,H27C), C27A(H27D,H27E,H27F), C28(H28A,H28B,H28C),
 C28A(H28D,H28E,H28F), C30(H30A,H30B,H30C), C31(H31A,H31B,H31C), C37(H37A,H37B,
 H37C), C37A(H37D,H37E,H37F)
;
_olex2_submission_special_instructions 'No special instructions were received'

loop_
_space_group_symop_operation_xyz
'x, y, z'
'-x+1/2, -y, z+1/2'
'-x, y+1/2, -z+1/2'
'x+1/2, -y+1/2, -z'
'-x, -y, -z'
'x-1/2, y, -z-1/2'
'x, -y-1/2, z-1/2'
'-x-1/2, y-1/2, z'

loop_
_atom_site_label
_atom_site_type_symbol
_atom_site_fract_x
_atom_site_fract_y
_atom_site_fract_z
_atom_site_U_iso_or_equiv
_atom_site_adp_type
_atom_site_occupancy
_atom_site_site_symmetry_order
_atom_site_calc_flag
_atom_site_refinement_flags_posn
_atom_site_refinement_flags_adp
_atom_site_refinement_flags_occupancy
_atom_site_disorder_assembly
_atom_site_disorder_group
Si1 Si 0.03352(5) 0.14216(3) 0.55075(2) 0.03939(17) Uani 1 1 d . . . . .
O1 O 0.68028(14) 0.13017(9) 0.67085(5) 0.0478(4) Uani 1 1 d . . . . .
N1 N 0.71419(17) 0.13660(10) 0.79388(6) 0.0452(5) Uani 1 1 d . . . . .
C1 C 0.5022(2) 0.14932(12) 0.79547(7) 0.0441(5) Uani 1 1 d . . . . .
H1 H 0.432482 0.154907 0.811299 0.053 Uiso 1 1 calc R U . . .
Si2 Si 0.63480(6) 0.38702(3) 0.69274(2) 0.04879(19) Uani 1 1 d D U . . .
N2 N 0.49108(15) 0.14546(8) 0.75578(6) 0.0372(4) Uani 1 1 d . . . . .
C2 C 0.6126(2) 0.14540(12) 0.81424(7) 0.0466(5) Uani 1 1 d . . . . .
H2 H 0.616182 0.149099 0.842498 0.056 Uiso 1 1 calc R U . . .
N3 N 0.47761(15) 0.13127(9) 0.67438(6) 0.0381(4) Uani 1 1 d . . . . .
H3 H 0.414613 0.134162 0.690047 0.046 Uiso 1 1 calc R U . . .
C3 C 0.70274(18) 0.13271(10) 0.75419(7) 0.0394(5) Uani 1 1 d . . . . .
H3A H 0.772408 0.126600 0.738399 0.047 Uiso 1 1 calc R U . . .
C4 C 0.59254(17) 0.13730(9) 0.73528(7) 0.0339(4) Uani 1 1 d . . . . .
C5 C 0.58736(18) 0.13284(10) 0.69035(7) 0.0358(4) Uani 1 1 d . . . . .
C6 C 0.4611(2) 0.12486(12) 0.63148(7) 0.0445(5) Uani 1 1 d . . . . .
H6A H 0.381649 0.105976 0.626322 0.053 Uiso 1 1 calc R U . . .
H6B H 0.522511 0.095815 0.620890 0.053 Uiso 1 1 calc R U . . .
C7 C 0.46971(19) 0.18722(11) 0.60909(7) 0.0421(5) Uani 1 1 d D U . . .
H7AA H 0.537955 0.211893 0.619523 0.051 Uiso 0.707(3) 1 calc R U P A 1
H7AB H 0.483740 0.179242 0.580324 0.051 Uiso 0.707(3) 1 calc R U P A 1
H7BC H 0.435652 0.180920 0.582076 0.051 Uiso 0.293(3) 1 calc R U P A 2
H7BD H 0.555607 0.197205 0.605613 0.051 Uiso 0.293(3) 1 calc R U P A 2
C8 C 0.3560(3) 0.22353(16) 0.61435(9) 0.0395(6) Uani 0.707(3) 1 d D U P A 1
C8A C 0.405479 0.247950 0.628541 0.0395(6) Uani 0.293(3) 1 d D U P A 2
C9 C 0.2427(3) 0.20092(15) 0.59518(7) 0.0611(8) Uani 1 1 d D . . . .
C10 C 0.1609(2) 0.17643(12) 0.57792(7) 0.0461(5) Uani 1 1 d . . . . .
C11 C -0.1003(2) 0.14782(13) 0.58475(8) 0.0512(6) Uani 1 1 d . . . . .
H11 H -0.079047 0.124156 0.609553 0.061 Uiso 1 1 calc R U . . .
C12 C -0.1291(3) 0.21480(17) 0.59797(11) 0.0775(10) Uani 1 1 d . . . . .
H12A H -0.058157 0.233595 0.610330 0.116 Uiso 1 1 calc R U . . .
H12B H -0.194787 0.214008 0.617379 0.116 Uiso 1 1 calc R U . . .
H12C H -0.152908 0.239739 0.574688 0.116 Uiso 1 1 calc R U . . .
C13 C -0.2130(2) 0.11608(19) 0.56769(11) 0.0745(9) Uani 1 1 d . . . . .
H13A H -0.240974 0.139534 0.544301 0.112 Uiso 1 1 calc R U . . .
H13B H -0.275872 0.115554 0.588091 0.112 Uiso 1 1 calc R U . . .
H13C H -0.193810 0.072957 0.559811 0.112 Uiso 1 1 calc R U . . .
C14 C 0.0135(3) 0.18935(17) 0.50367(9) 0.0642(8) Uani 1 1 d . . . . .
H14 H -0.035331 0.226876 0.511121 0.077 Uiso 1 1 calc R U . . .
C15 C -0.0586(4) 0.1536(2) 0.47187(11) 0.1038(15) Uani 1 1 d . . . . .
H15A H -0.013291 0.116669 0.463160 0.156 Uiso 1 1 calc R U . . .
H15B H -0.073210 0.181089 0.448916 0.156 Uiso 1 1 calc R U . . .
H15C H -0.135242 0.140198 0.483257 0.156 Uiso 1 1 calc R U . . .
C16 C 0.1296(3) 0.2144(2) 0.48555(11) 0.0874(12) Uani 1 1 d . . . . .
H16A H 0.169162 0.242187 0.504769 0.131 Uiso 1 1 calc R U . . .
H16B H 0.111466 0.237805 0.461092 0.131 Uiso 1 1 calc R U . . .
H16C H 0.182723 0.179183 0.479160 0.131 Uiso 1 1 calc R U . . .
C17 C 0.0703(2) 0.05715(13) 0.54185(9) 0.0574(7) Uani 1 1 d . . . . .
H17 H 0.000910 0.037891 0.527532 0.069 Uiso 1 1 calc R U . . .
C18 C 0.1814(3) 0.04797(19) 0.51564(12) 0.0841(11) Uani 1 1 d . . . . .
H18A H 0.167709 0.067128 0.489416 0.126 Uiso 1 1 calc R U . . .
H18B H 0.196932 0.003027 0.512320 0.126 Uiso 1 1 calc R U . . .
H18C H 0.250525 0.067897 0.528425 0.126 Uiso 1 1 calc R U . . .
C19 C 0.0854(4) 0.02221(17) 0.58161(13) 0.0896(11) Uani 1 1 d . . . . .
H19A H 0.152724 0.040228 0.596442 0.134 Uiso 1 1 calc R U . . .
H19B H 0.100993 -0.022268 0.576347 0.134 Uiso 1 1 calc R U . . .
H19C H 0.012011 0.026358 0.597434 0.134 Uiso 1 1 calc R U . . .
C20 C 0.3416(3) 0.27648(17) 0.63351(10) 0.0449(7) Uani 0.707(3) 1 d D U P A 1
C20A C 0.294499 0.255720 0.617610 0.0449(7) Uani 0.293(3) 1 d D U P A 2
C21 C 0.4555(3) 0.30298(16) 0.65083(8) 0.0675(8) Uani 1 1 d D . . . .
C22 C 0.5303(3) 0.33438(14) 0.66668(9) 0.0591(7) Uani 1 1 d . . . . .
C23 C 0.7283(3) 0.33739(13) 0.72643(10) 0.0632(8) Uani 1 1 d . . . . .
H23 H 0.782577 0.365808 0.741832 0.076 Uiso 1 1 calc R U . . .
C24 C 0.6494(5) 0.30240(16) 0.75634(11) 0.0968(14) Uani 1 1 d . . . . .
H24A H 0.605409 0.332758 0.772700 0.145 Uiso 1 1 calc R U . . .
H24B H 0.699662 0.276250 0.773616 0.145 Uiso 1 1 calc R U . . .
H24C H 0.592560 0.275760 0.741873 0.145 Uiso 1 1 calc R U . . .
C25 C 0.8066(4) 0.29005(18) 0.70374(16) 0.1046(15) Uani 1 1 d . . . . .
H25A H 0.755606 0.262832 0.687406 0.157 Uiso 1 1 calc R U . . .
H25B H 0.851472 0.264455 0.722914 0.157 Uiso 1 1 calc R U . . .
H25C H 0.862717 0.312645 0.686439 0.157 Uiso 1 1 calc R U . . .
C26 C 0.7049(7) 0.4393(3) 0.65414(18) 0.0626(17) Uani 0.621(13) 1 d D U P B 1
H26 H 0.649486 0.475620 0.650067 0.075 Uiso 0.621(13) 1 calc R U P B 1
C26A C 0.7549(11) 0.4151(6) 0.6553(3) 0.067(3) Uani 0.379(13) 1 d D U P B 2
H26A H 0.795837 0.376638 0.645021 0.080 Uiso 0.379(13) 1 calc R U P B 2
C27 C 0.8245(10) 0.4662(7) 0.6699(4) 0.081(3) Uani 0.621(13) 1 d D U P B 1
H27A H 0.810669 0.487751 0.695320 0.121 Uiso 0.621(13) 1 calc R U P B 1
H27B H 0.857043 0.495922 0.650379 0.121 Uiso 0.621(13) 1 calc R U P B 1
H27C H 0.881576 0.431845 0.673915 0.121 Uiso 0.621(13) 1 calc R U P B 1
C27A C 0.852(2) 0.4563(14) 0.6740(8) 0.104(8) Uani 0.379(13) 1 d D U P B 2
H27D H 0.816972 0.495765 0.683280 0.155 Uiso 0.379(13) 1 calc R U P B 2
H27E H 0.914191 0.465333 0.654003 0.155 Uiso 0.379(13) 1 calc R U P B 2
H27F H 0.888493 0.434207 0.696663 0.155 Uiso 0.379(13) 1 calc R U P B 2
C28 C 0.7206(8) 0.4077(5) 0.6139(2) 0.094(3) Uani 0.621(13) 1 d D U P B 1
H28A H 0.769097 0.369717 0.617166 0.141 Uiso 0.621(13) 1 calc R U P B 1
H28B H 0.760874 0.436501 0.595491 0.141 Uiso 0.621(13) 1 calc R U P B 1
H28C H 0.642005 0.396375 0.603112 0.141 Uiso 0.621(13) 1 calc R U P B 1
C28A C 0.7007(14) 0.4478(10) 0.6191(5) 0.113(5) Uani 0.379(13) 1 d D U P B 2
H28D H 0.648649 0.418395 0.604790 0.170 Uiso 0.379(13) 1 calc R U P B 2
H28E H 0.764844 0.461939 0.601299 0.170 Uiso 0.379(13) 1 calc R U P B 2
H28F H 0.653692 0.484006 0.627974 0.170 Uiso 0.379(13) 1 calc R U P B 2
C29 C 0.5361(3) 0.43859(14) 0.72512(11) 0.0700(8) Uani 1 1 d . . . . .
H29 H 0.489949 0.409202 0.742587 0.084 Uiso 1 1 calc R U . . .
C30 C 0.4441(4) 0.4747(2) 0.70184(16) 0.1074(15) Uani 1 1 d . . . . .
H30A H 0.484280 0.504286 0.683916 0.161 Uiso 1 1 calc R U . . .
H30B H 0.392361 0.497795 0.720351 0.161 Uiso 1 1 calc R U . . .
H30C H 0.395498 0.445473 0.686073 0.161 Uiso 1 1 calc R U . . .
C31 C 0.6073(3) 0.48046(16) 0.75353(12) 0.0829(10) Uani 1 1 d . . . . .
H31A H 0.658765 0.454366 0.770431 0.124 Uiso 1 1 calc R U . . .
H31B H 0.551920 0.504359 0.770386 0.124 Uiso 1 1 calc R U . . .
H31C H 0.656810 0.509525 0.737996 0.124 Uiso 1 1 calc R U . . .
C32 C 0.2273(2) 0.31335(13) 0.63750(8) 0.0551(6) Uani 1 1 d D U . . .
H32A H 0.159159 0.283648 0.637327 0.066 Uiso 0.707(3) 1 calc R U P A 1
H32B H 0.227390 0.334768 0.663752 0.066 Uiso 0.707(3) 1 calc R U P A 1
H32C H 0.149770 0.299573 0.648840 0.066 Uiso 0.293(3) 1 calc R U P A 2
H32D H 0.276408 0.331271 0.659310 0.066 Uiso 0.293(3) 1 calc R U P A 2
C33 C 0.2072(4) 0.3612(2) 0.60570(14) 0.0954(13) Uani 1 1 d D U . . .
H33A H 0.206688 0.339599 0.579521 0.114 Uiso 0.765(6) 1 calc R U P C 1
H33B H 0.276054 0.390485 0.605725 0.114 Uiso 0.765(6) 1 calc R U P C 1
H33C H 0.200962 0.402534 0.619058 0.114 Uiso 0.235(6) 1 calc R U P C 2
H33D H 0.280350 0.362435 0.589004 0.114 Uiso 0.235(6) 1 calc R U P C 2
C34 C 0.0945(4) 0.3990(3) 0.60920(17) 0.0883(16) Uani 0.765(6) 1 d D U P C 1
H34A H 0.026138 0.369889 0.612316 0.106 Uiso 0.765(6) 1 calc R U P C 1
H34B H 0.099151 0.424859 0.633733 0.106 Uiso 0.765(6) 1 calc R U P C 1
C34A C 0.1064(15) 0.3557(10) 0.5790(6) 0.112(4) Uani 0.235(6) 1 d D U P C 2
H34C H 0.138595 0.344139 0.552430 0.134 Uiso 0.235(6) 1 calc R U P C 2
H34D H 0.058157 0.319629 0.588340 0.134 Uiso 0.235(6) 1 calc R U P C 2
C35 C 0.0701(5) 0.4414(3) 0.5744(2) 0.1058(19) Uani 0.765(6) 1 d D U P C 1
H35A H -0.008364 0.461724 0.578858 0.127 Uiso 0.765(6) 1 calc R U P C 1
H35B H 0.131352 0.474957 0.574490 0.127 Uiso 0.765(6) 1 calc R U P C 1
C35A C 0.025(2) 0.4069(14) 0.5729(7) 0.139(5) Uani 0.235(6) 1 d D U P C 2
H35C H -0.037069 0.403641 0.593798 0.166 Uiso 0.235(6) 1 calc R U P C 2
H35D H 0.070585 0.445945 0.578412 0.166 Uiso 0.235(6) 1 calc R U P C 2
C36 C 0.0686(8) 0.4143(5) 0.5356(3) 0.146(3) Uani 0.765(6) 1 d D U P C 1
H36A H 0.073241 0.449947 0.516681 0.175 Uiso 0.765(6) 1 calc R U P C 1
H36B H 0.145180 0.391310 0.532976 0.175 Uiso 0.765(6) 1 calc R U P C 1
C36A C -0.035(2) 0.4155(15) 0.5356(6) 0.127(5) Uani 0.235(6) 1 d D U P C 2
H36C H -0.085897 0.377833 0.532943 0.152 Uiso 0.235(6) 1 calc R U P C 2
H36D H -0.090460 0.450771 0.540589 0.152 Uiso 0.235(6) 1 calc R U P C 2
C37 C -0.0153(10) 0.3760(5) 0.5209(4) 0.174(4) Uani 0.765(6) 1 d D U P C 1
H37A H 0.008739 0.332287 0.525310 0.260 Uiso 0.765(6) 1 calc R U P C 1
H37B H -0.024478 0.383544 0.492177 0.260 Uiso 0.765(6) 1 calc R U P C 1
H37C H -0.091521 0.383950 0.534431 0.260 Uiso 0.765(6) 1 calc R U P C 1
C37A C 0.0071(19) 0.4261(15) 0.4974(6) 0.133(7) Uani 0.235(6) 1 d D U P C 2
H37D H 0.028259 0.470488 0.494435 0.199 Uiso 0.235(6) 1 calc R U P C 2
H37E H -0.055316 0.415237 0.478019 0.199 Uiso 0.235(6) 1 calc R U P C 2
H37F H 0.078005 0.400144 0.492596 0.199 Uiso 0.235(6) 1 calc R U P C 2

loop_
_atom_site_aniso_label
_atom_site_aniso_U_11
_atom_site_aniso_U_22
_atom_site_aniso_U_33
_atom_site_aniso_U_23
_atom_site_aniso_U_13
_atom_site_aniso_U_12
Si1 0.0301(3) 0.0513(4) 0.0367(3) -0.0016(2) -0.0053(2) -0.0042(2)
O1 0.0278(7) 0.0677(11) 0.0480(9) -0.0060(8) 0.0069(7) -0.0017(7)
N1 0.0303(9) 0.0550(12) 0.0503(11) 0.0009(9) -0.0071(8) -0.0021(8)
C1 0.0325(10) 0.0565(14) 0.0432(12) -0.0024(10) 0.0035(9) 0.0020(10)
Si2 0.0488(4) 0.0412(3) 0.0564(4) -0.0031(3) -0.0110(3) -0.0100(3)
N2 0.0233(8) 0.0459(10) 0.0423(10) -0.0015(8) 0.0008(7) 0.0021(7)
C2 0.0403(12) 0.0575(15) 0.0420(12) -0.0029(10) -0.0046(10) -0.0035(10)
N3 0.0273(8) 0.0483(10) 0.0386(10) 0.0005(8) 0.0012(7) -0.0021(7)
C3 0.0238(9) 0.0448(11) 0.0497(13) 0.0008(9) -0.0002(9) -0.0003(8)
C4 0.0255(9) 0.0330(10) 0.0433(11) -0.0004(8) 0.0002(8) -0.0013(7)
C5 0.0270(9) 0.0357(10) 0.0448(12) -0.0015(8) 0.0018(8) -0.0008(8)
C6 0.0375(11) 0.0520(13) 0.0440(13) -0.0053(10) -0.0027(10) -0.0080(10)
C7 0.0335(11) 0.0569(13) 0.0358(11) -0.0021(10) 0.0009(9) -0.0050(9)
C8 0.0333(15) 0.0515(18) 0.0336(15) 0.0047(12) -0.0057(11) -0.0037(12)
C8A 0.0333(15) 0.0515(18) 0.0336(15) 0.0047(12) -0.0057(11) -0.0037(12)
C9 0.0624(16) 0.0837(19) 0.0372(12) 0.0103(12) -0.0066(12) -0.0352(15)
C10 0.0394(12) 0.0611(15) 0.0379(12) 0.0002(10) -0.0047(9) -0.0111(10)
C11 0.0374(12) 0.0677(16) 0.0485(14) -0.0064(12) 0.0009(10) -0.0026(11)
C12 0.0626(19) 0.082(2) 0.088(2) -0.0226(18) 0.0164(17) 0.0062(16)
C13 0.0340(13) 0.105(3) 0.084(2) -0.0209(19) 0.0065(14) -0.0129(15)
C14 0.0519(15) 0.089(2) 0.0516(15) 0.0200(15) -0.0097(12) -0.0062(14)
C15 0.083(2) 0.171(4) 0.058(2) 0.031(2) -0.0330(19) -0.042(3)
C16 0.073(2) 0.126(3) 0.0632(19) 0.035(2) -0.0062(16) -0.024(2)
C17 0.0428(13) 0.0573(15) 0.0720(18) -0.0166(13) -0.0034(12) -0.0023(11)
C18 0.0565(18) 0.089(2) 0.107(3) -0.032(2) 0.0066(18) 0.0082(17)
C19 0.097(3) 0.0578(19) 0.114(3) 0.0157(19) 0.003(2) 0.0101(19)
C20 0.0423(18) 0.0547(19) 0.0379(17) 0.0019(13) -0.0053(13) -0.0023(14)
C20A 0.0423(18) 0.0547(19) 0.0379(17) 0.0019(13) -0.0053(13) -0.0023(14)
C21 0.077(2) 0.079(2) 0.0470(15) 0.0069(13) -0.0150(14) -0.0344(16)
C22 0.0581(16) 0.0624(16) 0.0569(16) -0.0024(13) -0.0127(13) -0.0163(13)
C23 0.0616(17) 0.0451(14) 0.083(2) -0.0170(13) -0.0289(15) 0.0013(12)
C24 0.172(4) 0.0545(18) 0.064(2) 0.0032(15) -0.016(2) 0.005(2)
C25 0.070(2) 0.070(2) 0.174(4) -0.035(3) -0.015(3) 0.0183(18)
C26 0.056(3) 0.061(3) 0.071(3) 0.015(3) 0.002(3) -0.009(3)
C26A 0.066(6) 0.062(6) 0.072(5) 0.021(4) -0.019(4) -0.013(4)
C27 0.064(5) 0.070(5) 0.108(7) -0.008(5) 0.024(4) -0.029(4)
C27A 0.094(13) 0.094(13) 0.122(12) 0.005(9) -0.011(9) -0.042(11)
C28 0.082(5) 0.130(7) 0.070(4) -0.001(4) 0.016(3) -0.033(5)
C28A 0.101(9) 0.137(12) 0.101(10) 0.047(10) -0.022(7) 0.008(9)
C29 0.0627(18) 0.0517(16) 0.095(2) -0.0103(15) -0.0005(16) -0.0003(13)
C30 0.077(2) 0.093(3) 0.152(4) -0.018(3) -0.019(3) 0.028(2)
C31 0.085(2) 0.0592(18) 0.105(3) -0.0305(18) -0.002(2) -0.0027(16)
C32 0.0454(14) 0.0612(16) 0.0588(15) -0.0088(12) 0.0000(12) 0.0000(12)
C33 0.076(2) 0.091(3) 0.120(3) 0.032(2) 0.025(2) 0.019(2)
C34 0.069(3) 0.086(3) 0.109(4) 0.018(3) 0.027(3) 0.026(2)
C34A 0.084(7) 0.120(8) 0.131(8) 0.036(8) 0.009(7) 0.020(7)
C35 0.066(3) 0.114(4) 0.137(5) 0.032(4) 0.005(3) 0.011(3)
C35A 0.106(9) 0.149(9) 0.162(9) 0.001(9) 0.017(8) 0.016(8)
C36 0.122(5) 0.167(6) 0.147(6) 0.004(5) 0.024(5) 0.034(5)
C36A 0.092(9) 0.149(10) 0.140(10) 0.002(10) 0.010(9) 0.029(9)
C37 0.134(7) 0.138(7) 0.249(12) -0.032(8) -0.046(8) 0.037(6)
C37A 0.075(10) 0.192(18) 0.132(15) -0.035(14) -0.032(11) -0.004(13)

loop_
_atom_type_symbol
_atom_type_description
_atom_type_scat_dispersion_real
_atom_type_scat_dispersion_imag
_atom_type_scat_source
C C 0.0137 0.0067 'International Tables Vol C Tables 4.2.6.8 and 6.1.1.4'
H H 0.0000 0.0000 'International Tables Vol C Tables 4.2.6.8 and 6.1.1.4'
N N 0.0241 0.0134 'International Tables Vol C Tables 4.2.6.8 and 6.1.1.4'
O O 0.0389 0.0241 'International Tables Vol C Tables 4.2.6.8 and 6.1.1.4'
Si Si 0.2153 0.2529 'International Tables Vol C Tables 4.2.6.8 and 6.1.1.4'

loop_
_geom_angle_atom_site_label_1
_geom_angle_atom_site_label_2
_geom_angle_atom_site_label_3
_geom_angle
_geom_angle_site_symmetry_1
_geom_angle_site_symmetry_3
_geom_angle_publ_flag
C10 Si1 C11 106.88(11) . . ?
C10 Si1 C14 107.05(12) . . ?
C10 Si1 C17 106.93(12) . . ?
C11 Si1 C14 112.16(14) . . ?
C17 Si1 C11 109.32(13) . . ?
C17 Si1 C14 114.08(15) . . ?
C3 N1 C2 115.70(19) . . ?
N2 C1 H1 119.0 . . ?
N2 C1 C2 122.0(2) . . ?
C2 C1 H1 119.0 . . ?
C22 Si2 C23 107.23(13) . . ?
C22 Si2 C26 107.5(2) . . ?
C22 Si2 C26A 108.8(3) . . ?
C22 Si2 C29 104.78(14) . . ?
C23 Si2 C26 121.2(3) . . ?
C23 Si2 C26A 100.3(4) . . ?
C23 Si2 C29 107.99(15) . . ?
C26 Si2 C29 106.9(3) . . ?
C29 Si2 C26A 126.5(5) . . ?
C4 N2 C1 116.04(18) . . ?
N1 C2 C1 122.2(2) . . ?
N1 C2 H2 118.9 . . ?
C1 C2 H2 118.9 . . ?
C5 N3 H3 119.6 . . ?
C5 N3 C6 120.87(18) . . ?
C6 N3 H3 119.6 . . ?
N1 C3 H3A 118.9 . . ?
N1 C3 C4 122.3(2) . . ?
C4 C3 H3A 118.9 . . ?
N2 C4 C3 121.8(2) . . ?
N2 C4 C5 119.18(18) . . ?
C3 C4 C5 118.98(18) . . ?
O1 C5 N3 124.2(2) . . ?
O1 C5 C4 120.04(19) . . ?
N3 C5 C4 115.79(18) . . ?
N3 C6 H6A 108.9 . . ?
N3 C6 H6B 108.9 . . ?
N3 C6 C7 113.23(19) . . ?
H6A C6 H6B 107.7 . . ?
C7 C6 H6A 108.9 . . ?
C7 C6 H6B 108.9 . . ?
C6 C7 H7AA 109.7 . . ?
C6 C7 H7AB 109.7 . . ?
C6 C7 H7BC 107.8 . . ?
C6 C7 H7BD 107.8 . . ?
C6 C7 C8A 118.07(17) . . ?
H7AA C7 H7AB 108.2 . . ?
H7BC C7 H7BD 107.1 . . ?
C8 C7 C6 109.8(2) . . ?
C8 C7 H7AA 109.7 . . ?
C8 C7 H7AB 109.7 . . ?
C8A C7 H7BC 107.8 . . ?
C8A C7 H7BD 107.8 . . ?
C7 C8 C9 120.0(3) . . ?
C20 C8 C7 127.4(3) . . ?
C20 C8 C9 112.6(3) . . ?
C20A C8A C7 114.27(8) . . ?
C20A C8A C21 113.26(14) . . ?
C21 C8A C7 131.44(16) . . ?
C10 C9 C8 171.4(4) . . ?
C10 C9 C20A 150.6(3) . . ?
C9 C10 Si1 177.6(3) . . ?
Si1 C11 H11 106.3 . . ?
C12 C11 Si1 113.7(2) . . ?
C12 C11 H11 106.3 . . ?
C12 C11 C13 110.2(2) . . ?
C13 C11 Si1 113.42(19) . . ?
C13 C11 H11 106.3 . . ?
C11 C12 H12A 109.5 . . ?
C11 C12 H12B 109.5 . . ?
C11 C12 H12C 109.5 . . ?
H12A C12 H12B 109.5 . . ?
H12A C12 H12C 109.5 . . ?
H12B C12 H12C 109.5 . . ?
C11 C13 H13A 109.5 . . ?
C11 C13 H13B 109.5 . . ?
C11 C13 H13C 109.5 . . ?
H13A C13 H13B 109.5 . . ?
H13A C13 H13C 109.5 . . ?
H13B C13 H13C 109.5 . . ?
Si1 C14 H14 106.5 . . ?
C15 C14 Si1 112.1(2) . . ?
C15 C14 H14 106.5 . . ?
C16 C14 Si1 114.7(2) . . ?
C16 C14 H14 106.5 . . ?
C16 C14 C15 110.1(3) . . ?
C14 C15 H15A 109.5 . . ?
C14 C15 H15B 109.5 . . ?
C14 C15 H15C 109.5 . . ?
H15A C15 H15B 109.5 . . ?
H15A C15 H15C 109.5 . . ?
H15B C15 H15C 109.5 . . ?
C14 C16 H16A 109.5 . . ?
C14 C16 H16B 109.5 . . ?
C14 C16 H16C 109.5 . . ?
H16A C16 H16B 109.5 . . ?
H16A C16 H16C 109.5 . . ?
H16B C16 H16C 109.5 . . ?
Si1 C17 H17 107.5 . . ?
C18 C17 Si1 113.0(2) . . ?
C18 C17 H17 107.5 . . ?
C18 C17 C19 110.2(3) . . ?
C19 C17 Si1 110.7(2) . . ?
C19 C17 H17 107.5 . . ?
C17 C18 H18A 109.5 . . ?
C17 C18 H18B 109.5 . . ?
C17 C18 H18C 109.5 . . ?
H18A C18 H18B 109.5 . . ?
H18A C18 H18C 109.5 . . ?
H18B C18 H18C 109.5 . . ?
C17 C19 H19A 109.5 . . ?
C17 C19 H19B 109.5 . . ?
C17 C19 H19C 109.5 . . ?
H19A C19 H19B 109.5 . . ?
H19A C19 H19C 109.5 . . ?
H19B C19 H19C 109.5 . . ?
C8 C20 C21 114.1(3) . . ?
C8 C20 C32 126.7(3) . . ?
C32 C20 C21 119.1(3) . . ?
C8A C20A C9 114.06(13) . . ?
C8A C20A C32 115.54(10) . . ?
C9 C20A C32 128.92(16) . . ?
C22 C21 C8A 157.0(4) . . ?
C22 C21 C20 166.1(4) . . ?
C21 C22 Si2 175.0(3) . . ?
Si2 C23 H23 107.9 . . ?
C24 C23 Si2 110.4(2) . . ?
C24 C23 H23 107.9 . . ?
C24 C23 C25 109.4(3) . . ?
C25 C23 Si2 113.1(3) . . ?
C25 C23 H23 107.9 . . ?
C23 C24 H24A 109.5 . . ?
C23 C24 H24B 109.5 . . ?
C23 C24 H24C 109.5 . . ?
H24A C24 H24B 109.5 . . ?
H24A C24 H24C 109.5 . . ?
H24B C24 H24C 109.5 . . ?
C23 C25 H25A 109.5 . . ?
C23 C25 H25B 109.5 . . ?
C23 C25 H25C 109.5 . . ?
H25A C25 H25B 109.5 . . ?
H25A C25 H25C 109.5 . . ?
H25B C25 H25C 109.5 . . ?
Si2 C26 H26 107.2 . . ?
C27 C26 Si2 110.2(6) . . ?
C27 C26 H26 107.2 . . ?
C28 C26 Si2 113.3(6) . . ?
C28 C26 H26 107.2 . . ?
C28 C26 C27 111.5(7) . . ?
Si2 C26A H26A 106.6 . . ?
C27A C26A Si2 113.9(12) . . ?
C27A C26A H26A 106.6 . . ?
C28A C26A Si2 112.4(10) . . ?
C28A C26A H26A 106.6 . . ?
C28A C26A C27A 110.3(14) . . ?
C26 C27 H27A 109.5 . . ?
C26 C27 H27B 109.5 . . ?
C26 C27 H27C 109.5 . . ?
H27A C27 H27B 109.5 . . ?
H27A C27 H27C 109.5 . . ?
H27B C27 H27C 109.5 . . ?
C26A C27A H27D 109.5 . . ?
C26A C27A H27E 109.5 . . ?
C26A C27A H27F 109.5 . . ?
H27D C27A H27E 109.5 . . ?
H27D C27A H27F 109.5 . . ?
H27E C27A H27F 109.5 . . ?
C26 C28 H28A 109.5 . . ?
C26 C28 H28B 109.5 . . ?
C26 C28 H28C 109.5 . . ?
H28A C28 H28B 109.5 . . ?
H28A C28 H28C 109.5 . . ?
H28B C28 H28C 109.5 . . ?
C26A C28A H28D 109.5 . . ?
C26A C28A H28E 109.5 . . ?
C26A C28A H28F 109.5 . . ?
H28D C28A H28E 109.5 . . ?
H28D C28A H28F 109.5 . . ?
H28E C28A H28F 109.5 . . ?
Si2 C29 H29 105.7 . . ?
C30 C29 Si2 113.5(3) . . ?
C30 C29 H29 105.7 . . ?
C30 C29 C31 112.3(3) . . ?
C31 C29 Si2 113.0(2) . . ?
C31 C29 H29 105.7 . . ?
C29 C30 H30A 109.5 . . ?
C29 C30 H30B 109.5 . . ?
C29 C30 H30C 109.5 . . ?
H30A C30 H30B 109.5 . . ?
H30A C30 H30C 109.5 . . ?
H30B C30 H30C 109.5 . . ?
C29 C31 H31A 109.5 . . ?
C29 C31 H31B 109.5 . . ?
C29 C31 H31C 109.5 . . ?
H31A C31 H31B 109.5 . . ?
H31A C31 H31C 109.5 . . ?
H31B C31 H31C 109.5 . . ?
C20 C32 H32A 108.5 . . ?
C20 C32 H32B 108.5 . . ?
C20A C32 H32C 110.2 . . ?
C20A C32 H32D 110.2 . . ?
H32A C32 H32B 107.5 . . ?
H32C C32 H32D 108.5 . . ?
C33 C32 C20 114.9(3) . . ?
C33 C32 C20A 107.5(2) . . ?
C33 C32 H32A 108.5 . . ?
C33 C32 H32B 108.5 . . ?
C33 C32 H32C 110.2 . . ?
C33 C32 H32D 110.2 . . ?
C32 C33 H33A 108.3 . . ?
C32 C33 H33B 108.3 . . ?
C32 C33 H33C 107.3 . . ?
C32 C33 H33D 107.3 . . ?
C32 C33 C34 116.0(3) . . ?
H33A C33 H33B 107.4 . . ?
H33C C33 H33D 106.9 . . ?
C34 C33 H33A 108.3 . . ?
C34 C33 H33B 108.3 . . ?
C34A C33 C32 120.2(9) . . ?
C34A C33 H33C 107.3 . . ?
C34A C33 H33D 107.3 . . ?
C33 C34 H34A 108.6 . . ?
C33 C34 H34B 108.6 . . ?
H34A C34 H34B 107.6 . . ?
C35 C34 C33 114.5(4) . . ?
C35 C34 H34A 108.6 . . ?
C35 C34 H34B 108.6 . . ?
C33 C34A H34C 107.0 . . ?
C33 C34A H34D 107.0 . . ?
H34C C34A H34D 106.8 . . ?
C35A C34A C33 121.2(18) . . ?
C35A C34A H34C 107.0 . . ?
C35A C34A H34D 107.0 . . ?
C34 C35 H35A 107.8 . . ?
C34 C35 H35B 107.8 . . ?
H35A C35 H35B 107.2 . . ?
C36 C35 C34 117.9(7) . . ?
C36 C35 H35A 107.8 . . ?
C36 C35 H35B 107.8 . . ?
C34A C35A H35C 107.0 . . ?
C34A C35A H35D 107.0 . . ?
H35C C35A H35D 106.8 . . ?
C36A C35A C34A 121(2) . . ?
C36A C35A H35C 107.0 . . ?
C36A C35A H35D 107.0 . . ?
C35 C36 H36A 105.7 . . ?
C35 C36 H36B 105.7 . . ?
H36A C36 H36B 106.2 . . ?
C37 C36 C35 126.4(10) . . ?
C37 C36 H36A 105.7 . . ?
C37 C36 H36B 105.7 . . ?
C35A C36A H36C 104.2 . . ?
C35A C36A H36D 104.2 . . ?
H36C C36A H36D 105.5 . . ?
C37A C36A C35A 132(2) . . ?
C37A C36A H36C 104.2 . . ?
C37A C36A H36D 104.2 . . ?
C36 C37 H37A 109.5 . . ?
C36 C37 H37B 109.5 . . ?
C36 C37 H37C 109.5 . . ?
H37A C37 H37B 109.5 . . ?
H37A C37 H37C 109.5 . . ?
H37B C37 H37C 109.5 . . ?
C36A C37A H37D 109.5 . . ?
C36A C37A H37E 109.5 . . ?
C36A C37A H37F 109.5 . . ?
H37D C37A H37E 109.5 . . ?
H37D C37A H37F 109.5 . . ?
H37E C37A H37F 109.5 . . ?

loop_
_geom_bond_atom_site_label_1
_geom_bond_atom_site_label_2
_geom_bond_distance
_geom_bond_site_symmetry_2
_geom_bond_publ_flag
Si1 C10 1.840(2) . ?
Si1 C11 1.883(3) . ?
Si1 C14 1.883(3) . ?
Si1 C17 1.882(3) . ?
O1 C5 1.228(3) . ?
N1 C2 1.337(3) . ?
N1 C3 1.337(3) . ?
C1 H1 0.9500 . ?
C1 N2 1.337(3) . ?
C1 C2 1.386(3) . ?
Si2 C22 1.839(3) . ?
Si2 C23 1.866(3) . ?
Si2 C26 1.877(5) . ?
Si2 C26A 1.933(10) . ?
Si2 C29 1.897(3) . ?
N2 C4 1.337(3) . ?
C2 H2 0.9500 . ?
N3 H3 0.8800 . ?
N3 C5 1.338(3) . ?
N3 C6 1.454(3) . ?
C3 H3A 0.9500 . ?
C3 C4 1.388(3) . ?
C4 C5 1.508(3) . ?
C6 H6A 0.9900 . ?
C6 H6B 0.9900 . ?
C6 C7 1.529(3) . ?
C7 H7AA 0.9900 . ?
C7 H7AB 0.9900 . ?
C7 H7BC 0.9900 . ?
C7 H7BD 0.9900 . ?
C7 C8 1.498(4) . ?
C7 C8A 1.617(2) . ?
C8 C9 1.499(4) . ?
C8 C20 1.308(5) . ?
C8A C20A 1.30357(8) . ?
C8A C21 1.498(3) . ?
C9 C10 1.200(3) . ?
C9 C20A 1.504(3) . ?
C11 H11 1.0000 . ?
C11 C12 1.529(4) . ?
C11 C13 1.539(4) . ?
C12 H12A 0.9800 . ?
C12 H12B 0.9800 . ?
C12 H12C 0.9800 . ?
C13 H13A 0.9800 . ?
C13 H13B 0.9800 . ?
C13 H13C 0.9800 . ?
C14 H14 1.0000 . ?
C14 C15 1.537(5) . ?
C14 C16 1.528(4) . ?
C15 H15A 0.9800 . ?
C15 H15B 0.9800 . ?
C15 H15C 0.9800 . ?
C16 H16A 0.9800 . ?
C16 H16B 0.9800 . ?
C16 H16C 0.9800 . ?
C17 H17 1.0000 . ?
C17 C18 1.532(4) . ?
C17 C19 1.534(5) . ?
C18 H18A 0.9800 . ?
C18 H18B 0.9800 . ?
C18 H18C 0.9800 . ?
C19 H19A 0.9800 . ?
C19 H19B 0.9800 . ?
C19 H19C 0.9800 . ?
C20 C21 1.508(4) . ?
C20 C32 1.506(4) . ?
C20A C32 1.586(3) . ?
C21 C22 1.195(4) . ?
C23 H23 1.0000 . ?
C23 C24 1.529(5) . ?
C23 C25 1.536(5) . ?
C24 H24A 0.9800 . ?
C24 H24B 0.9800 . ?
C24 H24C 0.9800 . ?
C25 H25A 0.9800 . ?
C25 H25B 0.9800 . ?
C25 H25C 0.9800 . ?
C26 H26 1.0000 . ?
C26 C27 1.547(9) . ?
C26 C28 1.516(9) . ?
C26A H26A 1.0000 . ?
C26A C27A 1.533(14) . ?
C26A C28A 1.521(12) . ?
C27 H27A 0.9800 . ?
C27 H27B 0.9800 . ?
C27 H27C 0.9800 . ?
C27A H27D 0.9800 . ?
C27A H27E 0.9800 . ?
C27A H27F 0.9800 . ?
C28 H28A 0.9800 . ?
C28 H28B 0.9800 . ?
C28 H28C 0.9800 . ?
C28A H28D 0.9800 . ?
C28A H28E 0.9800 . ?
C28A H28F 0.9800 . ?
C29 H29 1.0000 . ?
C29 C30 1.502(5) . ?
C29 C31 1.527(5) . ?
C30 H30A 0.9800 . ?
C30 H30B 0.9800 . ?
C30 H30C 0.9800 . ?
C31 H31A 0.9800 . ?
C31 H31B 0.9800 . ?
C31 H31C 0.9800 . ?
C32 H32A 0.9900 . ?
C32 H32B 0.9900 . ?
C32 H32C 0.9900 . ?
C32 H32D 0.9900 . ?
C32 C33 1.491(5) . ?
C33 H33A 0.9900 . ?
C33 H33B 0.9900 . ?
C33 H33C 0.9900 . ?
C33 H33D 0.9900 . ?
C33 C34 1.500(6) . ?
C33 C34A 1.443(15) . ?
C34 H34A 0.9900 . ?
C34 H34B 0.9900 . ?
C34 C35 1.500(8) . ?
C34A H34C 0.9900 . ?
C34A H34D 0.9900 . ?
C34A C35A 1.432(17) . ?
C35 H35A 0.9900 . ?
C35 H35B 0.9900 . ?
C35 C36 1.421(10) . ?
C35A H35C 0.9900 . ?
C35A H35D 0.9900 . ?
C35A C36A 1.432(18) . ?
C36 H36A 0.9900 . ?
C36 H36B 0.9900 . ?
C36 C37 1.337(11) . ?
C36A H36C 0.9900 . ?
C36A H36D 0.9900 . ?
C36A C37A 1.380(18) . ?
C37 H37A 0.9800 . ?
C37 H37B 0.9800 . ?
C37 H37C 0.9800 . ?
C37A H37D 0.9800 . ?
C37A H37E 0.9800 . ?
C37A H37F 0.9800 . ?

loop_
_geom_torsion_atom_site_label_1
_geom_torsion_atom_site_label_2
_geom_torsion_atom_site_label_3
_geom_torsion_atom_site_label_4
_geom_torsion
_geom_torsion_site_symmetry_1
_geom_torsion_site_symmetry_2
_geom_torsion_site_symmetry_3
_geom_torsion_site_symmetry_4
_geom_torsion_publ_flag
N1 C3 C4 N2 -0.5(3) . . . . ?
N1 C3 C4 C5 179.6(2) . . . . ?
C1 N2 C4 C3 0.4(3) . . . . ?
C1 N2 C4 C5 -179.69(19) . . . . ?
N2 C1 C2 N1 -1.0(4) . . . . ?
N2 C4 C5 O1 174.4(2) . . . . ?
N2 C4 C5 N3 -6.4(3) . . . . ?
C2 N1 C3 C4 -0.2(3) . . . . ?
C2 C1 N2 C4 0.3(3) . . . . ?
N3 C6 C7 C8 -77.3(2) . . . . ?
N3 C6 C7 C8A -42.1(3) . . . . ?
C3 N1 C2 C1 0.9(4) . . . . ?
C3 C4 C5 O1 -5.7(3) . . . . ?
C3 C4 C5 N3 173.51(19) . . . . ?
C5 N3 C6 C7 -83.7(3) . . . . ?
C6 N3 C5 O1 1.2(3) . . . . ?
C6 N3 C5 C4 -177.90(19) . . . . ?
C6 C7 C8 C9 -69.0(3) . . . . ?
C6 C7 C8 C20 113.4(3) . . . . ?
C6 C7 C8A C20A -89.62(17) . . . . ?
C6 C7 C8A C21 103.0(2) . . . . ?
C7 C8 C20 C21 1.7(5) . . . . ?
C7 C8 C20 C32 178.1(3) . . . . ?
C7 C8A C20A C9 10.27(13) . . . . ?
C7 C8A C20A C32 177.67(15) . . . . ?
C7 C8A C21 C22 -4.0(8) . . . . ?
C8 C20 C21 C22 175.2(12) . . . . ?
C8 C20 C32 C33 -90.6(4) . . . . ?
C8A C20A C32 C33 110.4(2) . . . . ?
C9 C8 C20 C21 -176.1(2) . . . . ?
C9 C8 C20 C32 0.4(5) . . . . ?
C9 C20A C32 C33 -84.4(3) . . . . ?
C10 Si1 C11 C12 57.8(2) . . . . ?
C10 Si1 C11 C13 -175.3(2) . . . . ?
C10 Si1 C14 C15 160.3(3) . . . . ?
C10 Si1 C14 C16 33.8(3) . . . . ?
C10 Si1 C17 C18 -62.5(3) . . . . ?
C10 Si1 C17 C19 61.7(2) . . . . ?
C10 C9 C20A C8A -179(100) . . . . ?
C10 C9 C20A C32 15.4(5) . . . . ?
C11 Si1 C14 C15 -82.7(3) . . . . ?
C11 Si1 C14 C16 150.7(3) . . . . ?
C11 Si1 C17 C18 -177.9(2) . . . . ?
C11 Si1 C17 C19 -53.6(3) . . . . ?
C14 Si1 C11 C12 -59.3(3) . . . . ?
C14 Si1 C11 C13 67.7(3) . . . . ?
C14 Si1 C17 C18 55.7(3) . . . . ?
C14 Si1 C17 C19 179.9(2) . . . . ?
C17 Si1 C11 C12 173.2(2) . . . . ?
C17 Si1 C11 C13 -59.9(3) . . . . ?
C17 Si1 C14 C15 42.2(3) . . . . ?
C17 Si1 C14 C16 -84.3(3) . . . . ?
C20 C32 C33 C34 -179.4(4) . . . . ?
C20A C8A C21 C22 -171.5(7) . . . . ?
C20A C32 C33 C34A 82.7(11) . . . . ?
C21 C8A C20A C9 -179.98(16) . . . . ?
C21 C8A C20A C32 -12.59(17) . . . . ?
C21 C20 C32 C33 85.7(4) . . . . ?
C22 Si2 C23 C24 -59.3(2) . . . . ?
C22 Si2 C23 C25 63.7(3) . . . . ?
C22 Si2 C26 C27 -158.4(7) . . . . ?
C22 Si2 C26 C28 -32.7(9) . . . . ?
C22 Si2 C29 C30 -58.0(3) . . . . ?
C22 Si2 C29 C31 172.6(3) . . . . ?
C23 Si2 C26 C27 -34.7(8) . . . . ?
C23 Si2 C26 C28 91.0(8) . . . . ?
C23 Si2 C29 C30 -172.1(3) . . . . ?
C23 Si2 C29 C31 58.5(3) . . . . ?
C26 Si2 C23 C24 176.9(3) . . . . ?
C26 Si2 C23 C25 -60.2(3) . . . . ?
C26 Si2 C29 C30 55.9(4) . . . . ?
C26 Si2 C29 C31 -73.5(4) . . . . ?
C26A Si2 C23 C24 -172.9(4) . . . . ?
C26A Si2 C23 C25 -49.9(4) . . . . ?
C26A Si2 C29 C30 69.6(5) . . . . ?
C26A Si2 C29 C31 -59.8(5) . . . . ?
C29 Si2 C23 C24 53.1(2) . . . . ?
C29 Si2 C23 C25 176.1(2) . . . . ?
C29 Si2 C26 C27 89.5(8) . . . . ?
C29 Si2 C26 C28 -144.7(7) . . . . ?
C32 C20 C21 C22 -1.5(14) . . . . ?
C32 C33 C34 C35 -173.3(5) . . . . ?
C32 C33 C34A C35A 128.1(19) . . . . ?
C33 C34 C35 C36 53.9(8) . . . . ?
C33 C34A C35A C36A 149(2) . . . . ?
C34 C35 C36 C37 71.0(12) . . . . ?
C34A C35A C36A C37A -61(5) . . . . ?
